data_1571283
loop_
_publ_author_name
'Timmann, Sven'
'Wu, Tun-Hui'
'Golz, Christopher'
'Alcarazo, Manuel'

_publ_section_title
;
 Reactivity of &#x3b1;-diazo sulfonium salts: rhodium-catalysed ring
 expansion of indenes to naphthalenes.
;
_journal_issue 16
_journal_name_full 'Chemical science'
_journal_page_first 5938
_journal_page_last 5943
_journal_paper_doi 10.1039/d4sc01138d
_journal_volume 15
_journal_year 2024
_chemical_formula_moiety 'C29 H20 O S'
_chemical_formula_sum 'C29 H20 O S'
_chemical_formula_weight 416.51
_space_group_crystal_system triclinic
_space_group_IT_number 2
_space_group_name_Hall '-P 1'
_space_group_name_H-M_alt 'P -1'
_atom_sites_solution_hydrogens mixed
_atom_sites_solution_primary dual
_audit_creation_date 2023-03-22
_audit_creation_method
;FinalCif V118 by Daniel Kratzert, Freiburg 2023,
https://dkratzert.de/finalcif.html
;
_audit_update_record
;
2024-02-14 deposited with the CCDC.	2024-03-12 downloaded from the CCDC.
;
_cell_angle_alpha 97.773(8)
_cell_angle_beta 102.840(8)
_cell_angle_gamma 111.165(8)
_cell_formula_units_Z 2
_cell_length_a 8.945(2)
_cell_length_b 9.215(3)
_cell_length_c 14.225(4)
_cell_measurement_reflns_used 6738
_cell_measurement_temperature 100.00
_cell_measurement_theta_max 30.514
_cell_measurement_theta_min 2.547
_cell_volume 1035.7(5)
_computing_cell_refinement 'SAINT V8.40B (?, 2016)'
_computing_data_collection 'Bruker BIS V6.2.15/2021-03-16 && APEX4 2022.1-1'
_computing_data_reduction 'SAINT V8.40B (?, 2016)'
_computing_molecular_graphics 'Olex2 1.5 (Dolomanov et al., 2009)'
_computing_publication_material 'Olex2 1.5 (Dolomanov et al., 2009)'
_computing_structure_refinement 'XL  (Sheldrick, 2008)'
_computing_structure_solution 'XT  (Sheldrick, 2015)'
_diffrn_ambient_environment N~2~
_diffrn_ambient_temperature 100.00
_diffrn_detector CPAD
_diffrn_detector_area_resol_mean 7.41
_diffrn_detector_type 'Bruker PHOTON III'
_diffrn_measured_fraction_theta_full 0.999
_diffrn_measured_fraction_theta_max 0.992
_diffrn_measurement_device 'four-circle diffractometer'
_diffrn_measurement_device_type 'Bruker D8 VENTURE dual wavelength Mo/Cu'
_diffrn_measurement_method '\w and \f scans'
_diffrn_measurement_specimen_support 'MiTeGen micromount'
_diffrn_radiation_monochromator 'mirror optics'
_diffrn_radiation_probe x-ray
_diffrn_radiation_type MoK\a
_diffrn_radiation_wavelength 0.71073
_diffrn_reflns_av_R_equivalents 0.0493
_diffrn_reflns_av_unetI/netI 0.0362
_diffrn_reflns_Laue_measured_fraction_full 0.999
_diffrn_reflns_Laue_measured_fraction_max 0.992
_diffrn_reflns_limit_h_max 12
_diffrn_reflns_limit_h_min -8
_diffrn_reflns_limit_k_max 13
_diffrn_reflns_limit_k_min -13
_diffrn_reflns_limit_l_max 20
_diffrn_reflns_limit_l_min -20
_diffrn_reflns_number 10570
_diffrn_reflns_point_group_measured_fraction_full 0.999
_diffrn_reflns_point_group_measured_fraction_max 0.992
_diffrn_reflns_theta_full 25.242
_diffrn_reflns_theta_max 30.551
_diffrn_reflns_theta_min 2.440
_diffrn_source 'microfocus sealed X-ray tube'
_diffrn_source_current 1.0
_diffrn_source_power 0.05
_diffrn_source_type 'Incoatec I\ms'
_diffrn_source_voltage 50.0
_diffrn_standards_number 0
_exptl_absorpt_coefficient_mu 0.176
_exptl_absorpt_correction_T_max 0.767772
_exptl_absorpt_correction_T_min 0.585212
_exptl_absorpt_correction_type multi-scan
_exptl_absorpt_process_details
;
 TWINABS-2012/1 (Bruker,2012) was used for absorption correction.
 
For component 1:
 wR2(int) was 0.0802 before and 0.0557 after correction.
 
For component 2:
 wR2(int) was 0.1262 before and 0.0666 after correction.
 The Ratio of minimum to maximum transmission is 0.76.

Final HKLF 4 output contains 74460 reflections, Rint = 0.0502
 (47757 with I > 3sig(I), Rint = 0.0458)
;
_exptl_crystal_colour colourless
_exptl_crystal_colour_primary colourless
_exptl_crystal_density_diffrn 1.335
_exptl_crystal_description block
_exptl_crystal_F_000 436
_exptl_crystal_recrystallization_method 'from diethylether by cooling down in fridge.'
_exptl_crystal_size_max 0.164
_exptl_crystal_size_mid 0.122
_exptl_crystal_size_min 0.088
_refine_diff_density_max 0.455
_refine_diff_density_min -0.262
_refine_diff_density_rms 0.071
_refine_ls_extinction_method none
_refine_ls_goodness_of_fit_ref 1.089
_refine_ls_hydrogen_treatment constr
_refine_ls_matrix_type full
_refine_ls_number_parameters 282
_refine_ls_number_reflns 10570
_refine_ls_number_restraints 0
_refine_ls_restrained_S_all 1.089
_refine_ls_R_factor_all 0.0498
_refine_ls_R_factor_gt 0.0426
_refine_ls_shift/su_max 0.001
_refine_ls_shift/su_mean 0.000
_refine_ls_structure_factor_coef Fsqd
_refine_ls_weighting_details 'w=1/[\s^2^(Fo^2^)+(0.0585P)^2^+0.3395P] where P=(Fo^2^+2Fc^2^)/3'
_refine_ls_weighting_scheme calc
_refine_ls_wR_factor_gt 0.1143
_refine_ls_wR_factor_ref 0.1197
_reflns_Friedel_coverage 0.000
_reflns_number_gt 9123
_reflns_number_total 10570
_reflns_threshold_expression 'I > 2\s(I)'
_twin_special_details 'The data was integrated as a 2-component twin.'
_twin_individual_id 2
_twin_individual_twin_matrix_11 -0.0436
_twin_individual_twin_matrix_12 -0.03128
_twin_individual_twin_matrix_13 0.97117
_twin_individual_twin_matrix_21 1.008
_twin_individual_twin_matrix_22 -0.00754
_twin_individual_twin_matrix_23 0.02872
_twin_individual_twin_matrix_31 0.06285
_twin_individual_twin_matrix_32 1.01682
_twin_individual_twin_matrix_33 0.09142
_cod_data_source_file d4sc01138d2.cif
_cod_data_source_block mo_1939_cg_0m_4
_cod_depositor_comments 'Adding full bibliography for 1571276--1571290.cif.'
_cod_original_cell_volume 1035.8(5)
_cod_database_code 1571283
_olex2_refinement_description
;
1. Twinned data refinement
 Scales: 0.800(4)
 0.200(4)
2. Fixed Uiso
 At 1.2 times of:
  All C(H) groups, All C(H,H) groups, All C(H,H,H,H) groups
3. Others
 Sof(H11)=Sof(H18A)=Sof(H18B)=1-FVAR(1)
 Sof(H18)=Sof(H11A)=Sof(H11B)=FVAR(1)
 Fixed X: H11(0.55064) H18A(0.2054) H18B(0.34565) H18(0.25879) H11A(0.45038)
 H11B(0.5843)
 Fixed Y: H11(0.902069) H18A(0.474408) H18B(0.499089) H18(0.442269)
 H11A(0.861771) H11B(0.87294)
 Fixed Z: H11(0.71004) H18A(0.57356) H18B(0.51597) H18(0.535069)
 H11A(0.720361) H11B(0.658821)
4.a Aromatic/amide H refined with riding coordinates:
 C5(H5), C6(H6), C7(H7), C8(H8), C14(H14), C15(H15), C16(H16), C17(H17),
 C21(H21), C22(H22), C23(H23), C24(H24), C25(H25), C26(H26), C27(H27), C28(H28),
  C29(H29)
;
_olex2_submission_special_instructions 'No special instructions were received'
_shelx_shelxl_version_number 2018/3
_shelx_space_group_comment
;
The symmetry employed for this shelxl refinement is uniquely defined
by the following loop, which should always be used as a source of
symmetry information in preference to the above space-group names.
They are only intended as comments.
;
_shelx_estimated_absorpt_t_min 0.972
_shelx_estimated_absorpt_t_max 0.985
_diffrn_measurement_ambient_temperature_device_make 'Oxford Cryostream 800'

loop_
_space_group_symop_operation_xyz
'x, y, z'
'-x, -y, -z'

loop_
_atom_site_label
_atom_site_type_symbol
_atom_site_fract_x
_atom_site_fract_y
_atom_site_fract_z
_atom_site_U_iso_or_equiv
_atom_site_adp_type
_atom_site_occupancy
_atom_site_site_symmetry_order
_atom_site_calc_flag
_atom_site_refinement_flags_posn
_atom_site_refinement_flags_adp
_atom_site_refinement_flags_occupancy
_atom_site_disorder_assembly
_atom_site_disorder_group
S1 S 0.53303(4) 0.41636(3) 0.67592(2) 0.01923(9) Uani 1 1 d . . . . .
O1 O 0.65518(13) 0.76971(12) 0.89165(7) 0.0255(2) Uani 1 1 d . . . . .
C1 C 0.57444(16) 0.33332(14) 0.77800(9) 0.0177(2) Uani 1 1 d . . . . .
C2 C 0.49697(16) 0.34001(14) 0.85300(9) 0.0169(2) Uani 1 1 d . . . . .
C3 C 0.37224(16) 0.41146(14) 0.84749(9) 0.0165(2) Uani 1 1 d . . . . .
C4 C 0.36644(16) 0.52362(14) 0.79006(8) 0.0163(2) Uani 1 1 d . . . . .
C5 C 0.24317(17) 0.58399(15) 0.78670(9) 0.0192(2) Uani 1 1 d . . . . .
H5 H 0.239469 0.659962 0.748254 0.023 Uiso 1 1 calc R U . . .
C6 C 0.12625(17) 0.53555(16) 0.83816(10) 0.0217(3) Uani 1 1 d . . . . .
H6 H 0.042726 0.577134 0.834390 0.026 Uiso 1 1 calc R U . . .
C7 C 0.13213(17) 0.42591(16) 0.89520(10) 0.0218(3) Uani 1 1 d . . . . .
H7 H 0.053339 0.392844 0.931355 0.026 Uiso 1 1 calc R U . . .
C8 C 0.25334(17) 0.36482(15) 0.89923(9) 0.0201(2) Uani 1 1 d . . . . .
H8 H 0.255893 0.289222 0.938143 0.024 Uiso 1 1 calc R U . . .
C9 C 0.49752(16) 0.58555(13) 0.73506(8) 0.0160(2) Uani 1 1 d . . . . .
C10 C 0.43326(16) 0.65511(14) 0.65273(8) 0.0171(2) Uani 1 1 d . . . . .
C11 C 0.46706(18) 0.81493(16) 0.65873(10) 0.0226(3) Uani 1 1 d . . . . .
H11 H 0.550640 0.902069 0.710040 0.027 Uiso 0.766(17) 1 d . U P A 2
C12 C 0.35132(17) 0.82723(15) 0.57188(9) 0.0204(2) Uani 1 1 d . . . . .
C13 C 0.25006(17) 0.67245(16) 0.51329(9) 0.0206(3) Uani 1 1 d . . . . .
C14 C 0.12348(19) 0.64788(18) 0.42818(10) 0.0263(3) Uani 1 1 d . . . . .
H14 H 0.056114 0.543180 0.387566 0.032 Uiso 1 1 calc R U . . .
C15 C 0.0973(2) 0.77989(19) 0.40361(10) 0.0281(3) Uani 1 1 d . . . . .
H15 H 0.009614 0.764744 0.346484 0.034 Uiso 1 1 calc R U . . .
C16 C 0.19800(19) 0.93317(18) 0.46165(11) 0.0276(3) Uani 1 1 d . . . . .
H16 H 0.178534 1.021744 0.443542 0.033 Uiso 1 1 calc R U . . .
C17 C 0.32745(19) 0.95931(17) 0.54625(11) 0.0260(3) Uani 1 1 d . . . . .
H17 H 0.397412 1.064577 0.585297 0.031 Uiso 1 1 calc R U . . .
C18 C 0.30117(18) 0.55495(16) 0.55966(9) 0.0219(3) Uani 1 1 d . . . . .
H18A H 0.205400 0.474408 0.573560 0.026 Uiso 0.766(17) 1 d . U P A 2
H18B H 0.345650 0.499089 0.515970 0.026 Uiso 0.766(17) 1 d . U P A 2
C19 C 0.66132(16) 0.71529(14) 0.81050(9) 0.0171(2) Uani 1 1 d . . . . .
C20 C 0.82418(16) 0.77882(14) 0.78619(9) 0.0177(2) Uani 1 1 d . . . . .
C21 C 0.96746(17) 0.86946(15) 0.86654(10) 0.0208(3) Uani 1 1 d . . . . .
H21 H 0.958055 0.881913 0.932089 0.025 Uiso 1 1 calc R U . . .
C22 C 1.12230(18) 0.94093(16) 0.85142(11) 0.0254(3) Uani 1 1 d . . . . .
H22 H 1.218529 1.002278 0.906433 0.030 Uiso 1 1 calc R U . . .
C23 C 1.13734(18) 0.92317(16) 0.75599(12) 0.0262(3) Uani 1 1 d . . . . .
H23 H 1.243497 0.973783 0.745579 0.031 Uiso 1 1 calc R U . . .
C24 C 0.99721(18) 0.83141(16) 0.67569(11) 0.0246(3) Uani 1 1 d . . . . .
H24 H 1.007976 0.817630 0.610475 0.029 Uiso 1 1 calc R U . . .
C25 C 0.84114(17) 0.75965(15) 0.69057(9) 0.0204(2) Uani 1 1 d . . . . .
H25 H 0.745542 0.697250 0.635393 0.025 Uiso 1 1 calc R U . . .
C26 C 0.53656(17) 0.26941(15) 0.93130(9) 0.0205(3) Uani 1 1 d . . . . .
H26 H 0.492122 0.278372 0.985526 0.025 Uiso 1 1 calc R U . . .
C27 C 0.63897(18) 0.18707(15) 0.93105(10) 0.0234(3) Uani 1 1 d . . . . .
H27 H 0.660846 0.137216 0.983673 0.028 Uiso 1 1 calc R U . . .
C28 C 0.70967(17) 0.17711(15) 0.85437(10) 0.0238(3) Uani 1 1 d . . . . .
H28 H 0.777975 0.118671 0.853610 0.029 Uiso 1 1 calc R U . . .
C29 C 0.68030(17) 0.25280(15) 0.77873(10) 0.0218(3) Uani 1 1 d . . . . .
H29 H 0.732134 0.249922 0.727416 0.026 Uiso 1 1 calc R U . . .
H18 H 0.258790 0.442269 0.535069 0.026 Uiso 0.234(17) 1 d . U P A 1
H11A H 0.450380 0.861771 0.720361 0.026 Uiso 0.234(17) 1 d . U P A 1
H11B H 0.584300 0.872940 0.658821 0.026 Uiso 0.234(17) 1 d . U P A 1

loop_
_atom_site_aniso_label
_atom_site_aniso_U_11
_atom_site_aniso_U_22
_atom_site_aniso_U_33
_atom_site_aniso_U_23
_atom_site_aniso_U_13
_atom_site_aniso_U_12
S1 0.02783(19) 0.01581(14) 0.01596(14) 0.00408(11) 0.00711(12) 0.01047(13)
O1 0.0261(5) 0.0260(5) 0.0164(4) 0.0002(3) 0.0070(4) 0.0030(4)
C1 0.0191(6) 0.0134(5) 0.0185(5) 0.0036(4) 0.0028(4) 0.0059(4)
C2 0.0174(6) 0.0127(5) 0.0176(5) 0.0041(4) 0.0024(4) 0.0043(4)
C3 0.0180(6) 0.0134(5) 0.0161(5) 0.0032(4) 0.0031(4) 0.0055(4)
C4 0.0184(6) 0.0142(5) 0.0140(5) 0.0024(4) 0.0028(4) 0.0056(4)
C5 0.0217(6) 0.0182(5) 0.0177(5) 0.0041(4) 0.0031(5) 0.0095(5)
C6 0.0190(6) 0.0222(6) 0.0231(6) 0.0024(5) 0.0041(5) 0.0097(5)
C7 0.0188(6) 0.0214(6) 0.0227(6) 0.0037(5) 0.0072(5) 0.0051(5)
C8 0.0215(6) 0.0168(5) 0.0206(5) 0.0060(4) 0.0060(5) 0.0058(5)
C9 0.0200(6) 0.0134(5) 0.0142(5) 0.0034(4) 0.0036(4) 0.0072(4)
C10 0.0202(6) 0.0165(5) 0.0134(5) 0.0044(4) 0.0032(4) 0.0067(5)
C11 0.0230(7) 0.0217(6) 0.0221(6) 0.0092(5) 0.0038(5) 0.0083(5)
C12 0.0209(6) 0.0221(6) 0.0198(5) 0.0101(5) 0.0063(5) 0.0087(5)
C13 0.0244(6) 0.0240(6) 0.0162(5) 0.0080(4) 0.0067(5) 0.0115(5)
C14 0.0306(7) 0.0301(7) 0.0166(5) 0.0050(5) 0.0026(5) 0.0131(6)
C15 0.0309(8) 0.0404(8) 0.0192(6) 0.0136(5) 0.0062(5) 0.0197(7)
C16 0.0323(8) 0.0319(7) 0.0284(7) 0.0184(6) 0.0116(6) 0.0184(6)
C17 0.0284(7) 0.0221(6) 0.0286(7) 0.0125(5) 0.0072(6) 0.0099(5)
C18 0.0264(7) 0.0238(6) 0.0159(5) 0.0063(5) 0.0036(5) 0.0116(5)
C19 0.0204(6) 0.0153(5) 0.0152(5) 0.0053(4) 0.0033(4) 0.0074(4)
C20 0.0200(6) 0.0154(5) 0.0187(5) 0.0058(4) 0.0043(4) 0.0084(5)
C21 0.0232(6) 0.0163(5) 0.0216(6) 0.0043(4) 0.0022(5) 0.0091(5)
C22 0.0206(7) 0.0194(6) 0.0335(7) 0.0062(5) 0.0023(5) 0.0084(5)
C23 0.0217(7) 0.0215(6) 0.0399(8) 0.0128(6) 0.0119(6) 0.0100(5)
C24 0.0277(7) 0.0249(6) 0.0280(6) 0.0117(5) 0.0129(5) 0.0136(6)
C25 0.0226(6) 0.0202(6) 0.0194(5) 0.0069(4) 0.0053(5) 0.0094(5)
C26 0.0217(6) 0.0175(5) 0.0193(5) 0.0064(4) 0.0026(5) 0.0060(5)
C27 0.0239(7) 0.0186(6) 0.0240(6) 0.0073(5) -0.0005(5) 0.0081(5)
C28 0.0220(7) 0.0173(6) 0.0285(6) 0.0029(5) -0.0001(5) 0.0094(5)
C29 0.0221(6) 0.0184(6) 0.0248(6) 0.0034(5) 0.0058(5) 0.0091(5)

loop_
_atom_type_symbol
_atom_type_description
_atom_type_scat_dispersion_real
_atom_type_scat_dispersion_imag
_atom_type_scat_source
C C 0.0033 0.0016 'International Tables Vol C Tables 4.2.6.8 and 6.1.1.4'
H H 0.0000 0.0000 'International Tables Vol C Tables 4.2.6.8 and 6.1.1.4'
O O 0.0106 0.0060 'International Tables Vol C Tables 4.2.6.8 and 6.1.1.4'
S S 0.1246 0.1234 'International Tables Vol C Tables 4.2.6.8 and 6.1.1.4'

loop_
_geom_angle_atom_site_label_1
_geom_angle_atom_site_label_2
_geom_angle_atom_site_label_3
_geom_angle
_geom_angle_site_symmetry_1
_geom_angle_site_symmetry_3
_geom_angle_publ_flag
C1 S1 C9 100.20(6) . . ?
C2 C1 S1 121.25(9) . . ?
C29 C1 S1 117.48(10) . . ?
C29 C1 C2 121.18(11) . . ?
C1 C2 C3 121.32(11) . . ?
C1 C2 C26 117.32(12) . . ?
C26 C2 C3 121.30(12) . . ?
C4 C3 C2 122.19(11) . . ?
C8 C3 C2 119.48(11) . . ?
C8 C3 C4 118.32(11) . . ?
C3 C4 C9 121.09(11) . . ?
C5 C4 C3 119.18(12) . . ?
C5 C4 C9 119.68(10) . . ?
C4 C5 H5 119.2 . . ?
C6 C5 C4 121.51(12) . . ?
C6 C5 H5 119.2 . . ?
C5 C6 H6 120.3 . . ?
C5 C6 C7 119.49(12) . . ?
C7 C6 H6 120.3 . . ?
C6 C7 H7 120.1 . . ?
C8 C7 C6 119.71(13) . . ?
C8 C7 H7 120.1 . . ?
C3 C8 H8 119.1 . . ?
C7 C8 C3 121.79(12) . . ?
C7 C8 H8 119.1 . . ?
C4 C9 S1 108.85(8) . . ?
C4 C9 C19 108.85(10) . . ?
C10 C9 S1 106.63(8) . . ?
C10 C9 C4 110.66(10) . . ?
C10 C9 C19 110.15(10) . . ?
C19 C9 S1 111.68(9) . . ?
C11 C10 C9 125.90(11) . . ?
C11 C10 C18 110.52(11) . . ?
C18 C10 C9 122.84(10) . . ?
C10 C11 H11 125.91(13) . . ?
C10 C11 C12 108.21(11) . . ?
C10 C11 H11A 109.80(12) . . ?
C10 C11 H11B 109.79(13) . . ?
C12 C11 H11 125.88(13) . . ?
C12 C11 H11A 109.78(12) . . ?
C12 C11 H11B 109.76(12) . . ?
H11A C11 H11B 109.50(13) . . ?
C13 C12 C11 108.21(11) . . ?
C17 C12 C11 130.90(13) . . ?
C17 C12 C13 120.81(12) . . ?
C12 C13 C18 109.10(11) . . ?
C14 C13 C12 120.52(12) . . ?
C14 C13 C18 130.36(12) . . ?
C13 C14 H14 120.7 . . ?
C13 C14 C15 118.66(13) . . ?
C15 C14 H14 120.7 . . ?
C14 C15 H15 119.6 . . ?
C16 C15 C14 120.71(13) . . ?
C16 C15 H15 119.6 . . ?
C15 C16 H16 119.5 . . ?
C15 C16 C17 121.02(13) . . ?
C17 C16 H16 119.5 . . ?
C12 C17 C16 118.25(13) . . ?
C12 C17 H17 120.9 . . ?
C16 C17 H17 120.9 . . ?
C10 C18 C13 103.81(11) . . ?
C10 C18 H18A 111.03(11) . . ?
C10 C18 H18B 111.00(12) . . ?
C10 C18 H18 128.10(12) . . ?
C13 C18 H18A 111.02(12) . . ?
C13 C18 H18B 110.96(11) . . ?
C13 C18 H18 128.09(12) . . ?
H18A C18 H18B 108.97(13) . . ?
O1 C19 C9 118.23(12) . . ?
O1 C19 C20 119.00(11) . . ?
C20 C19 C9 122.75(10) . . ?
C21 C20 C19 116.20(11) . . ?
C25 C20 C19 124.98(11) . . ?
C25 C20 C21 118.77(13) . . ?
C20 C21 H21 119.7 . . ?
C22 C21 C20 120.69(13) . . ?
C22 C21 H21 119.7 . . ?
C21 C22 H22 120.0 . . ?
C21 C22 C23 120.07(13) . . ?
C23 C22 H22 120.0 . . ?
C22 C23 H23 120.0 . . ?
C22 C23 C24 119.99(14) . . ?
C24 C23 H23 120.0 . . ?
C23 C24 H24 119.9 . . ?
C23 C24 C25 120.11(13) . . ?
C25 C24 H24 119.9 . . ?
C20 C25 H25 119.8 . . ?
C24 C25 C20 120.36(12) . . ?
C24 C25 H25 119.8 . . ?
C2 C26 H26 119.3 . . ?
C27 C26 C2 121.38(13) . . ?
C27 C26 H26 119.3 . . ?
C26 C27 H27 119.9 . . ?
C26 C27 C28 120.27(12) . . ?
C28 C27 H27 119.9 . . ?
C27 C28 H28 120.1 . . ?
C27 C28 C29 119.72(12) . . ?
C29 C28 H28 120.1 . . ?
C1 C29 H29 120.0 . . ?
C28 C29 C1 119.98(13) . . ?
C28 C29 H29 120.0 . . ?

loop_
_geom_bond_atom_site_label_1
_geom_bond_atom_site_label_2
_geom_bond_distance
_geom_bond_site_symmetry_2
_geom_bond_publ_flag
S1 C1 1.7600(13) . ?
S1 C9 1.8333(13) . ?
O1 C19 1.2159(16) . ?
C1 C2 1.4013(18) . ?
C1 C29 1.3973(18) . ?
C2 C3 1.4799(18) . ?
C2 C26 1.4058(16) . ?
C3 C4 1.4095(16) . ?
C3 C8 1.4003(18) . ?
C4 C5 1.3981(18) . ?
C4 C9 1.5356(18) . ?
C5 H5 0.9500 . ?
C5 C6 1.3858(19) . ?
C6 H6 0.9500 . ?
C6 C7 1.3868(19) . ?
C7 H7 0.9500 . ?
C7 C8 1.3848(19) . ?
C8 H8 0.9500 . ?
C9 C10 1.5109(16) . ?
C9 C19 1.5547(17) . ?
C10 C11 1.3787(18) . ?
C10 C18 1.4789(17) . ?
C11 H11 0.9497(14) . ?
C11 C12 1.4715(18) . ?
C11 H11A 0.9896(14) . ?
C11 H11B 0.9900(14) . ?
C12 C13 1.3999(19) . ?
C12 C17 1.3903(18) . ?
C13 C14 1.3894(18) . ?
C13 C18 1.4944(17) . ?
C14 H14 0.9500 . ?
C14 C15 1.393(2) . ?
C15 H15 0.9500 . ?
C15 C16 1.387(2) . ?
C16 H16 0.9500 . ?
C16 C17 1.396(2) . ?
C17 H17 0.9500 . ?
C18 H18A 0.9898(14) . ?
C18 H18B 0.9904(14) . ?
C18 H18 0.9502(13) . ?
C19 C20 1.4993(19) . ?
C20 C21 1.4016(18) . ?
C20 C25 1.3965(18) . ?
C21 H21 0.9500 . ?
C21 C22 1.382(2) . ?
C22 H22 0.9500 . ?
C22 C23 1.387(2) . ?
C23 H23 0.9500 . ?
C23 C24 1.389(2) . ?
C24 H24 0.9500 . ?
C24 C25 1.391(2) . ?
C25 H25 0.9500 . ?
C26 H26 0.9500 . ?
C26 C27 1.3848(19) . ?
C27 H27 0.9500 . ?
C27 C28 1.386(2) . ?
C28 H28 0.9500 . ?
C28 C29 1.3867(18) . ?
C29 H29 0.9500 . ?

loop_
_geom_torsion_atom_site_label_1
_geom_torsion_atom_site_label_2
_geom_torsion_atom_site_label_3
_geom_torsion_atom_site_label_4
_geom_torsion
_geom_torsion_site_symmetry_1
_geom_torsion_site_symmetry_2
_geom_torsion_site_symmetry_3
_geom_torsion_site_symmetry_4
_geom_torsion_publ_flag
S1 C1 C2 C3 2.43(16) . . . . ?
S1 C1 C2 C26 179.51(9) . . . . ?
S1 C1 C29 C28 -176.30(10) . . . . ?
S1 C9 C10 C11 -145.18(12) . . . . ?
S1 C9 C10 C18 45.60(15) . . . . ?
S1 C9 C19 O1 -133.68(10) . . . . ?
S1 C9 C19 C20 48.13(13) . . . . ?
O1 C19 C20 C21 14.58(17) . . . . ?
O1 C19 C20 C25 -162.68(12) . . . . ?
C1 S1 C9 C4 -51.92(9) . . . . ?
C1 S1 C9 C10 -171.33(9) . . . . ?
C1 S1 C9 C19 68.30(9) . . . . ?
C1 C2 C3 C4 -22.96(17) . . . . ?
C1 C2 C3 C8 155.81(12) . . . . ?
C1 C2 C26 C27 -4.28(18) . . . . ?
C2 C1 C29 C28 0.28(19) . . . . ?
C2 C3 C4 C5 178.77(11) . . . . ?
C2 C3 C4 C9 -3.88(17) . . . . ?
C2 C3 C8 C7 -178.87(11) . . . . ?
C2 C26 C27 C28 2.2(2) . . . . ?
C3 C2 C26 C27 172.79(12) . . . . ?
C3 C4 C5 C6 -0.28(18) . . . . ?
C3 C4 C9 S1 43.21(13) . . . . ?
C3 C4 C9 C10 160.07(11) . . . . ?
C3 C4 C9 C19 -78.74(13) . . . . ?
C4 C3 C8 C7 -0.06(18) . . . . ?
C4 C5 C6 C7 0.65(19) . . . . ?
C4 C9 C10 C11 96.59(15) . . . . ?
C4 C9 C10 C18 -72.64(15) . . . . ?
C4 C9 C19 O1 -13.47(15) . . . . ?
C4 C9 C19 C20 168.34(10) . . . . ?
C5 C4 C9 S1 -139.46(10) . . . . ?
C5 C4 C9 C10 -22.59(15) . . . . ?
C5 C4 C9 C19 98.59(12) . . . . ?
C5 C6 C7 C8 -0.71(19) . . . . ?
C6 C7 C8 C3 0.42(19) . . . . ?
C8 C3 C4 C5 -0.02(17) . . . . ?
C8 C3 C4 C9 177.33(11) . . . . ?
C9 S1 C1 C2 32.66(11) . . . . ?
C9 S1 C1 C29 -150.76(10) . . . . ?
C9 C4 C5 C6 -177.67(11) . . . . ?
C9 C10 C11 C12 -167.20(12) . . . . ?
C9 C10 C18 C13 166.75(12) . . . . ?
C9 C19 C20 C21 -167.24(10) . . . . ?
C9 C19 C20 C25 15.50(18) . . . . ?
C10 C9 C19 O1 108.03(13) . . . . ?
C10 C9 C19 C20 -70.16(14) . . . . ?
C10 C11 C12 C13 -0.97(16) . . . . ?
C10 C11 C12 C17 175.77(15) . . . . ?
C11 C10 C18 C13 -3.94(15) . . . . ?
C11 C12 C13 C14 177.14(13) . . . . ?
C11 C12 C13 C18 -1.54(16) . . . . ?
C11 C12 C17 C16 -175.24(14) . . . . ?
C12 C13 C14 C15 -1.3(2) . . . . ?
C12 C13 C18 C10 3.27(15) . . . . ?
C13 C12 C17 C16 1.2(2) . . . . ?
C13 C14 C15 C16 1.4(2) . . . . ?
C14 C13 C18 C10 -175.24(14) . . . . ?
C14 C15 C16 C17 -0.3(2) . . . . ?
C15 C16 C17 C12 -1.0(2) . . . . ?
C17 C12 C13 C14 0.0(2) . . . . ?
C17 C12 C13 C18 -178.68(13) . . . . ?
C18 C10 C11 C12 3.14(16) . . . . ?
C18 C13 C14 C15 177.06(14) . . . . ?
C19 C9 C10 C11 -23.83(18) . . . . ?
C19 C9 C10 C18 166.95(12) . . . . ?
C19 C20 C21 C22 -176.34(11) . . . . ?
C19 C20 C25 C24 176.26(11) . . . . ?
C20 C21 C22 C23 -0.12(19) . . . . ?
C21 C20 C25 C24 -0.93(18) . . . . ?
C21 C22 C23 C24 -1.0(2) . . . . ?
C22 C23 C24 C25 1.2(2) . . . . ?
C23 C24 C25 C20 -0.20(19) . . . . ?
C25 C20 C21 C22 1.10(18) . . . . ?
C26 C2 C3 C4 160.08(12) . . . . ?
C26 C2 C3 C8 -21.15(17) . . . . ?
C26 C27 C28 C29 1.3(2) . . . . ?
C27 C28 C29 C1 -2.5(2) . . . . ?
C29 C1 C2 C3 -174.02(11) . . . . ?
C29 C1 C2 C26 3.05(18) . . . . ?
